data_1569197
loop_
_publ_author_name
'Wang, Rui'
'Wang, Chuan'

_publ_section_title
;
 Asymmetric imino-acylation of alkenes enabled by HAT-photo/nickel
 cocatalysis.
;
_journal_issue 23
_journal_name_full 'Chemical science'
_journal_page_first 6449
_journal_page_last 6456
_journal_paper_doi 10.1039/d3sc01945d
_journal_volume 14
_journal_year 2023
_chemical_absolute_configuration ad
_chemical_formula_moiety 'C24 H31 N3 O2 S'
_chemical_formula_sum 'C24 H31 N3 O2 S'
_chemical_formula_weight 425.58
_space_group_crystal_system orthorhombic
_space_group_IT_number 19
_space_group_name_Hall 'P 2ac 2ab'
_space_group_name_H-M_alt 'P 21 21 21'
_atom_sites_solution_hydrogens mixed
_audit_block_doi 10.5517/ccdc.csd.cc2fdjn1
_audit_creation_date 2023-03-03
_audit_creation_method
;
Olex2 1.3
(compiled 2020.11.12 svn.r5f609507 for OlexSys, GUI svn.r6408)
;
_audit_update_record
;
2023-03-05 deposited with the CCDC.	2023-05-22 downloaded from the CCDC.
;
_cell_angle_alpha 90
_cell_angle_beta 90
_cell_angle_gamma 90
_cell_formula_units_Z 4
_cell_length_a 9.26014(12)
_cell_length_b 11.7541(2)
_cell_length_c 21.9162(3)
_cell_measurement_reflns_used 5393
_cell_measurement_temperature 293(2)
_cell_measurement_theta_max 72.6450
_cell_measurement_theta_min 5.1860
_cell_volume 2385.46(6)
_computing_cell_refinement 'CrysAlisPro 1.171.41.110a (Rigaku OD, 2021)'
_computing_data_collection 'CrysAlisPro 1.171.41.110a (Rigaku OD, 2021)'
_computing_data_reduction 'CrysAlisPro 1.171.41.110a (Rigaku OD, 2021)'
_computing_molecular_graphics 'Olex2 1.3 (Dolomanov et al., 2009)'
_computing_publication_material 'Olex2 1.3 (Dolomanov et al., 2009)'
_computing_structure_refinement 'SHELXL 2013/4 (Sheldrick, 2015)'
_diffrn_ambient_temperature 293(2)
_diffrn_detector 'CCD plate'
_diffrn_detector_area_resol_mean 5.2169
_diffrn_detector_type AtlasS2
_diffrn_measured_fraction_theta_full 0.999
_diffrn_measured_fraction_theta_max 0.980
_diffrn_measurement_details
;
List of Runs (angles in degrees, time in seconds):

  # Type    Start    End  Width  t~exp~   \w     \q     \k     \f   Frames
#--------------------------------------------------------------------------
  1  \w    -66.00  30.00   1.00    2.00    --  -41.76  38.00-120.00   96
  2  \w    -82.00 -47.00   1.00    2.00    --  -41.76 125.00 120.00   35
  3  \w    -83.00 -33.00   1.00    2.00    --  -41.76 -38.00  30.00   50
  4  \w     33.00 102.00   1.00    6.00    --  106.05 -45.00   0.00   69
  5  \w     81.00 166.00   1.00    6.00    --  106.05  45.00-180.00   85
  6  \w    107.00 174.00   1.00    6.00    --  106.05  96.00  14.00   67
  7  \w     94.00 178.00   1.00    6.00    --  106.05  45.00 120.00   84
  8  \w     47.00  84.00   1.00    6.00    --  106.05-125.00   0.00   37
  9  \w    113.00 178.00   1.00    6.00    --  106.05  77.00  60.00   65
;
_diffrn_measurement_device 'four-circle diffractometer'
_diffrn_measurement_device_type 'SuperNova, Dual, Cu at home/near, AtlasS2'
_diffrn_measurement_method '\w scans'
_diffrn_orient_matrix_type 'CrysAlisPro convention (1999,Acta A55,543-557)'
_diffrn_orient_matrix_UB_11 -0.0294008000
_diffrn_orient_matrix_UB_12 0.0949289000
_diffrn_orient_matrix_UB_13 0.0468692000
_diffrn_orient_matrix_UB_21 -0.1079070000
_diffrn_orient_matrix_UB_22 -0.0780293000
_diffrn_orient_matrix_UB_23 0.0333711000
_diffrn_orient_matrix_UB_31 0.1231332000
_diffrn_orient_matrix_UB_32 -0.0455947000
_diffrn_orient_matrix_UB_33 0.0403966000
_diffrn_radiation_monochromator mirror
_diffrn_radiation_probe x-ray
_diffrn_radiation_type 'Cu K\a'
_diffrn_radiation_wavelength 1.54184
_diffrn_reflns_av_R_equivalents 0.0181
_diffrn_reflns_av_unetI/netI 0.0256
_diffrn_reflns_Laue_measured_fraction_full 0.999
_diffrn_reflns_Laue_measured_fraction_max 0.980
_diffrn_reflns_limit_h_max 11
_diffrn_reflns_limit_h_min -6
_diffrn_reflns_limit_k_max 14
_diffrn_reflns_limit_k_min -11
_diffrn_reflns_limit_l_max 27
_diffrn_reflns_limit_l_min -25
_diffrn_reflns_number 8750
_diffrn_reflns_point_group_measured_fraction_full 0.997
_diffrn_reflns_point_group_measured_fraction_max 0.967
_diffrn_reflns_theta_full 67.684
_diffrn_reflns_theta_max 72.870
_diffrn_reflns_theta_min 4.034
_diffrn_source 'micro-focus sealed X-ray tube'
_diffrn_source_type 'SuperNova (Cu) X-ray Source'
_exptl_absorpt_coefficient_mu 1.388
_exptl_absorpt_correction_T_max 1.00000
_exptl_absorpt_correction_T_min 0.86517
_exptl_absorpt_correction_type multi-scan
_exptl_absorpt_process_details
;
CrysAlisPro 1.171.41.110a (Rigaku Oxford Diffraction, 2021)
Empirical absorption correction using spherical harmonics,
implemented in SCALE3 ABSPACK scaling algorithm.
;
_exptl_crystal_density_diffrn 1.185
_exptl_crystal_description block
_exptl_crystal_F_000 912
_exptl_crystal_size_max 0.22
_exptl_crystal_size_mid 0.17
_exptl_crystal_size_min 0.16
_refine_diff_density_max 0.288
_refine_diff_density_min -0.261
_refine_diff_density_rms 0.035
_refine_ls_abs_structure_details
;
 Flack x determined using 1773 quotients [(I+)-(I-)]/[(I+)+(I-)]
 (Parsons and Flack (2004), Acta Cryst. A60, s61).
;
_refine_ls_abs_structure_Flack -0.008(9)
_refine_ls_extinction_coef 0.0052(6)
_refine_ls_extinction_expression Fc^*^=kFc[1+0.001xFc^2^\l^3^/sin(2\q)]^-1/4^
_refine_ls_extinction_method SHELXL
_refine_ls_goodness_of_fit_ref 1.021
_refine_ls_hydrogen_treatment mixed
_refine_ls_matrix_type full
_refine_ls_number_parameters 280
_refine_ls_number_reflns 4615
_refine_ls_number_restraints 0
_refine_ls_restrained_S_all 1.021
_refine_ls_R_factor_all 0.0430
_refine_ls_R_factor_gt 0.0408
_refine_ls_shift/su_max 0.000
_refine_ls_shift/su_mean 0.000
_refine_ls_structure_factor_coef Fsqd
_refine_ls_weighting_details 'w=1/[\s^2^(Fo^2^)+(0.0771P)^2^+0.2115P] where P=(Fo^2^+2Fc^2^)/3'
_refine_ls_weighting_scheme calc
_refine_ls_wR_factor_gt 0.1181
_refine_ls_wR_factor_ref 0.1214
_reflns_Friedel_coverage 0.733
_reflns_Friedel_fraction_full 0.994
_reflns_Friedel_fraction_max 0.950
_reflns_number_gt 4341
_reflns_number_total 4615
_reflns_threshold_expression 'I > 2\s(I)'
_cod_data_source_file d3sc01945d2.cif
_cod_data_source_block wr-nnhts_auto
_cod_depositor_comments 'Adding full bibliography for 1569197.cif.'
_cod_database_code 1569197
_shelxl_version_number 2013-4
_chemical_oxdiff_formula C202H20N2O2S1
_shelx_space_group_comment
;
The symmetry employed for this shelxl refinement is uniquely defined
by the following loop, which should always be used as a source of
symmetry information in preference to the above space-group names.
They are only intended as comments.
;
_shelx_estimated_absorpt_t_max 0.809
_shelx_estimated_absorpt_t_min 0.750
_reflns_odcompleteness_completeness 99.84
_reflns_odcompleteness_iscentric 1
_reflns_odcompleteness_theta 66.97
_olex2_refinement_description
;
1.a Ternary CH refined with riding coordinates:
 C1(H1)
1.b Secondary CH2 refined with riding coordinates:
 C2(H2A,H2B), C11(H11A,H11B), C13(H13A,H13B), C14(H14A,H14B)
1.c Aromatic/amide H refined with riding coordinates:
 C10(H10), C6(H6), C8(H8), C7(H7), C19(H19), C9(H9), C23(H23), C20(H20),
 C22(H22)
1.d Idealised Me refined as rotating group:
 C16(H16A,H16B,H16C), C17(H17A,H17B,H17C), C15(H15A,H15B,H15C), C24(H24A,H24B,
 H24C)
;
_olex2_submission_special_instructions 'No special instructions were received'
_oxdiff_exptl_absorpt_empirical_details
;
Empirical correction (ABSPACK) includes:
- Absorption correction using spherical harmonics
- Frame scaling
;
_oxdiff_exptl_absorpt_empirical_full_max 1.205
_oxdiff_exptl_absorpt_empirical_full_min 0.798

loop_
_space_group_symop_operation_xyz
'x, y, z'
'-x+1/2, -y, z+1/2'
'-x, y+1/2, -z+1/2'
'x+1/2, -y+1/2, -z'

loop_
_atom_site_label
_atom_site_type_symbol
_atom_site_fract_x
_atom_site_fract_y
_atom_site_fract_z
_atom_site_U_iso_or_equiv
_atom_site_adp_type
_atom_site_occupancy
_atom_site_site_symmetry_order
_atom_site_calc_flag
_atom_site_refinement_flags_posn
_atom_site_refinement_flags_adp
_atom_site_refinement_flags_occupancy
_atom_site_disorder_assembly
_atom_site_disorder_group
S1 S 0.00428(7) 0.79396(7) 0.65466(3) 0.0680(2) Uani 1 1 d . . . . .
N1 N 0.1274(2) 0.57878(18) 0.51903(10) 0.0544(5) Uani 1 1 d . . . . .
O1 O -0.0703(3) 0.6944(2) 0.67472(9) 0.0823(6) Uani 1 1 d . . . . .
N3 N 0.0210(3) 0.7744(2) 0.58067(10) 0.0636(5) Uani 1 1 d . . . . .
O2 O -0.0568(3) 0.9032(2) 0.66478(11) 0.0901(8) Uani 1 1 d . . . . .
N2 N 0.1018(3) 0.8603(2) 0.55150(11) 0.0651(6) Uani 1 1 d . . . . .
C1 C 0.1452(3) 0.6381(2) 0.45998(11) 0.0558(6) Uani 1 1 d . . . . .
H1 H 0.2476 0.6558 0.4541 0.067 Uiso 1 1 calc R U . . .
C4 C 0.1158(3) 0.4715(2) 0.50971(11) 0.0535(5) Uani 1 1 d . . . . .
C5 C 0.0962(3) 0.3922(2) 0.56183(12) 0.0568(6) Uani 1 1 d . . . . .
C12 C 0.1193(3) 0.8457(2) 0.49403(12) 0.0597(6) Uani 1 1 d . . . . .
C3 C 0.1241(3) 0.4361(2) 0.44265(12) 0.0630(6) Uani 1 1 d . . . . .
C18 C 0.1794(3) 0.7943(3) 0.68606(12) 0.0672(7) Uani 1 1 d . . . . .
C2 C 0.0990(4) 0.5516(2) 0.41233(12) 0.0663(7) Uani 1 1 d . . . . .
H2A H 0.1568 0.5589 0.3756 0.080 Uiso 1 1 calc R U . . .
H2B H -0.0020 0.5614 0.4018 0.080 Uiso 1 1 calc R U . . .
C11 C 0.0583(3) 0.7485(2) 0.45747(12) 0.0609(6) Uani 1 1 d . . . . .
H11A H 0.0509 0.7722 0.4152 0.073 Uiso 1 1 calc R U . . .
H11B H -0.0387 0.7330 0.4719 0.073 Uiso 1 1 calc R U . . .
C10 C 0.0404(4) 0.4329(3) 0.61630(13) 0.0723(7) Uani 1 1 d . . . . .
H10 H 0.0142 0.5090 0.6198 0.087 Uiso 1 1 calc R U . . .
C6 C 0.1328(4) 0.2784(3) 0.55863(15) 0.0737(7) Uani 1 1 d . . . . .
H6 H 0.1708 0.2492 0.5226 0.088 Uiso 1 1 calc R U . . .
C8 C 0.0599(4) 0.2485(3) 0.66192(17) 0.0843(10) Uani 1 1 d . . . . .
H8 H 0.0483 0.2009 0.6954 0.101 Uiso 1 1 calc R U . . .
C21 C 0.4575(4) 0.7913(5) 0.73305(15) 0.0982(13) Uani 1 1 d . . . . .
C16 C 0.2755(5) 0.3924(3) 0.42695(17) 0.0896(11) Uani 1 1 d . . . . .
H16A H 0.3455 0.4501 0.4362 0.134 Uiso 1 1 calc R U . . .
H16B H 0.2800 0.3743 0.3843 0.134 Uiso 1 1 calc R U . . .
H16C H 0.2958 0.3254 0.4505 0.134 Uiso 1 1 calc R U . . .
C13 C 0.2058(4) 0.9350(3) 0.46096(17) 0.0772(8) Uani 1 1 d . . . . .
H13A H 0.2911 0.8993 0.4439 0.093 Uiso 1 1 calc R U . . .
H13B H 0.2379 0.9912 0.4904 0.093 Uiso 1 1 calc R U . . .
C7 C 0.1135(4) 0.2068(3) 0.60844(17) 0.0835(9) Uani 1 1 d . . . . .
H7 H 0.1374 0.1301 0.6053 0.100 Uiso 1 1 calc R U . . .
C19 C 0.2463(4) 0.8939(4) 0.69937(18) 0.0881(10) Uani 1 1 d . . . . .
H19 H 0.2003 0.9631 0.6927 0.106 Uiso 1 1 calc R U . . .
C17 C 0.0070(6) 0.3515(3) 0.42435(17) 0.0956(12) Uani 1 1 d . . . . .
H17A H 0.0167 0.2834 0.4483 0.143 Uiso 1 1 calc R U . . .
H17B H 0.0169 0.3331 0.3819 0.143 Uiso 1 1 calc R U . . .
H17C H -0.0863 0.3845 0.4314 0.143 Uiso 1 1 calc R U . . .
C9 C 0.0235(5) 0.3600(4) 0.66579(15) 0.0908(11) Uani 1 1 d . . . . .
H9 H -0.0135 0.3883 0.7022 0.109 Uiso 1 1 calc R U . . .
C23 C 0.2474(5) 0.6922(4) 0.6963(2) 0.1170(17) Uani 1 1 d . . . . .
H23 H 0.2009 0.6238 0.6880 0.140 Uiso 1 1 calc R U . . .
C20 C 0.3854(5) 0.8901(5) 0.7232(2) 0.1038(13) Uani 1 1 d . . . . .
H20 H 0.4310 0.9583 0.7328 0.125 Uiso 1 1 calc R U . . .
C22 C 0.3866(6) 0.6934(5) 0.7194(3) 0.1288(19) Uani 1 1 d . . . . .
H22 H 0.4334 0.6244 0.7258 0.155 Uiso 1 1 calc R U . . .
C14 C 0.1263(6) 0.9958(5) 0.4102(3) 0.137(2) Uani 1 1 d . . . . .
H14A H 0.1797 1.0648 0.4011 0.165 Uiso 1 1 calc R U . . .
H14B H 0.1321 0.9479 0.3742 0.165 Uiso 1 1 calc R U . . .
C15 C -0.0167(7) 1.0262(4) 0.4174(3) 0.138(2) Uani 1 1 d . . . . .
H15A H -0.0496 1.0649 0.3814 0.207 Uiso 1 1 calc R U . . .
H15B H -0.0259 1.0757 0.4520 0.207 Uiso 1 1 calc R U . . .
H15C H -0.0738 0.9591 0.4238 0.207 Uiso 1 1 calc R U . . .
C24 C 0.6101(5) 0.7878(7) 0.7571(2) 0.149(3) Uani 1 1 d . . . . .
H24A H 0.6457 0.8640 0.7617 0.223 Uiso 1 1 calc R U . . .
H24B H 0.6703 0.7470 0.7289 0.223 Uiso 1 1 calc R U . . .
H24C H 0.6113 0.7501 0.7959 0.223 Uiso 1 1 calc R U . . .
H3 H 0.042(4) 0.701(3) 0.5725(14) 0.071(9) Uiso 1 1 d . . . . .

loop_
_atom_site_aniso_label
_atom_site_aniso_U_11
_atom_site_aniso_U_22
_atom_site_aniso_U_33
_atom_site_aniso_U_23
_atom_site_aniso_U_13
_atom_site_aniso_U_12
S1 0.0605(4) 0.0923(5) 0.0513(3) -0.0073(3) -0.0022(3) 0.0166(3)
N1 0.0533(10) 0.0624(11) 0.0476(10) 0.0034(8) -0.0022(9) 0.0007(9)
O1 0.0726(12) 0.1150(18) 0.0593(11) -0.0002(11) 0.0088(10) -0.0007(13)
N3 0.0670(13) 0.0754(14) 0.0485(10) -0.0023(9) -0.0049(9) 0.0053(11)
O2 0.0858(14) 0.1091(18) 0.0753(14) -0.0175(12) -0.0075(12) 0.0409(14)
N2 0.0656(13) 0.0694(13) 0.0604(12) -0.0025(10) -0.0087(10) 0.0053(11)
C1 0.0581(13) 0.0637(14) 0.0457(11) 0.0027(10) 0.0001(10) -0.0035(11)
C4 0.0447(11) 0.0637(13) 0.0522(12) 0.0023(10) -0.0006(9) -0.0011(10)
C5 0.0465(11) 0.0682(14) 0.0557(13) 0.0090(11) -0.0036(10) -0.0024(10)
C12 0.0612(14) 0.0608(13) 0.0572(13) 0.0004(11) -0.0069(11) 0.0047(11)
C3 0.0724(16) 0.0637(14) 0.0530(13) -0.0025(11) 0.0046(12) -0.0050(13)
C18 0.0634(15) 0.0907(19) 0.0477(12) -0.0070(13) -0.0034(11) 0.0163(15)
C2 0.0836(19) 0.0692(15) 0.0460(12) 0.0005(11) 0.0015(12) -0.0029(14)
C11 0.0665(14) 0.0665(14) 0.0497(12) 0.0061(10) -0.0059(11) 0.0012(12)
C10 0.0820(19) 0.0792(17) 0.0556(14) 0.0067(12) 0.0059(14) -0.0001(15)
C6 0.0715(17) 0.0720(17) 0.0776(18) 0.0135(14) 0.0059(15) 0.0061(14)
C8 0.0769(18) 0.099(2) 0.077(2) 0.0358(18) -0.0065(16) -0.0079(18)
C21 0.0649(18) 0.174(4) 0.0555(15) 0.000(2) -0.0028(14) 0.009(2)
C16 0.101(3) 0.087(2) 0.081(2) 0.0023(17) 0.0324(19) 0.0161(19)
C13 0.0768(19) 0.0725(17) 0.082(2) 0.0042(15) 0.0035(16) -0.0041(15)
C7 0.0756(18) 0.0811(18) 0.094(2) 0.0297(18) -0.0015(17) 0.0021(17)
C19 0.080(2) 0.101(2) 0.084(2) 0.0120(19) -0.0036(18) -0.0039(19)
C17 0.122(3) 0.087(2) 0.0780(19) -0.0083(16) -0.016(2) -0.032(2)
C9 0.104(3) 0.112(3) 0.0565(16) 0.0169(16) 0.0097(17) -0.004(2)
C23 0.104(3) 0.106(3) 0.141(4) -0.034(3) -0.055(3) 0.034(3)
C20 0.080(2) 0.142(4) 0.089(3) 0.006(3) -0.006(2) -0.030(3)
C22 0.103(3) 0.138(4) 0.145(4) -0.019(3) -0.047(3) 0.053(3)
C14 0.111(4) 0.110(3) 0.190(6) 0.079(4) -0.008(4) -0.011(3)
C15 0.127(4) 0.099(3) 0.189(6) 0.046(3) -0.023(4) 0.008(3)
C24 0.067(2) 0.295(8) 0.084(3) 0.007(4) -0.0112(19) 0.000(4)

loop_
_atom_type_symbol
_atom_type_description
_atom_type_scat_dispersion_real
_atom_type_scat_dispersion_imag
_atom_type_scat_source
C C 0.0181 0.0091 'International Tables Vol C Tables 4.2.6.8 and 6.1.1.4'
H H 0.0000 0.0000 'International Tables Vol C Tables 4.2.6.8 and 6.1.1.4'
N N 0.0311 0.0180 'International Tables Vol C Tables 4.2.6.8 and 6.1.1.4'
O O 0.0492 0.0322 'International Tables Vol C Tables 4.2.6.8 and 6.1.1.4'
S S 0.3331 0.5567 'International Tables Vol C Tables 4.2.6.8 and 6.1.1.4'

loop_
_geom_angle_atom_site_label_1
_geom_angle_atom_site_label_2
_geom_angle_atom_site_label_3
_geom_angle
_geom_angle_site_symmetry_1
_geom_angle_site_symmetry_3
_geom_angle_publ_flag
O1 S1 N3 103.55(13) . . ?
O1 S1 C18 109.09(15) . . ?
N3 S1 C18 107.39(13) . . ?
O2 S1 O1 119.99(16) . . ?
O2 S1 N3 108.53(14) . . ?
O2 S1 C18 107.66(16) . . ?
C4 N1 C1 109.5(2) . . ?
S1 N3 H3 110(2) . . ?
N2 N3 S1 113.38(19) . . ?
N2 N3 H3 119(2) . . ?
C12 N2 N3 114.7(2) . . ?
N1 C1 H1 108.9 . . ?
N1 C1 C2 104.8(2) . . ?
N1 C1 C11 111.9(2) . . ?
C2 C1 H1 108.9 . . ?
C2 C1 C11 113.3(2) . . ?
C11 C1 H1 108.9 . . ?
N1 C4 C5 120.4(2) . . ?
N1 C4 C3 114.6(2) . . ?
C5 C4 C3 125.0(2) . . ?
C10 C5 C4 119.4(3) . . ?
C6 C5 C4 122.6(3) . . ?
C6 C5 C10 118.0(3) . . ?
N2 C12 C11 125.2(3) . . ?
N2 C12 C13 116.6(3) . . ?
C13 C12 C11 118.2(2) . . ?
C4 C3 C16 110.6(3) . . ?
C2 C3 C4 99.7(2) . . ?
C2 C3 C16 109.8(3) . . ?
C17 C3 C4 113.3(3) . . ?
C17 C3 C2 110.9(3) . . ?
C17 C3 C16 111.9(3) . . ?
C19 C18 S1 120.5(3) . . ?
C19 C18 C23 120.6(3) . . ?
C23 C18 S1 118.9(3) . . ?
C1 C2 C3 104.6(2) . . ?
C1 C2 H2A 110.8 . . ?
C1 C2 H2B 110.8 . . ?
C3 C2 H2A 110.8 . . ?
C3 C2 H2B 110.8 . . ?
H2A C2 H2B 108.9 . . ?
C1 C11 H11A 108.4 . . ?
C1 C11 H11B 108.4 . . ?
C12 C11 C1 115.4(2) . . ?
C12 C11 H11A 108.4 . . ?
C12 C11 H11B 108.4 . . ?
H11A C11 H11B 107.5 . . ?
C5 C10 H10 120.0 . . ?
C5 C10 C9 120.1(3) . . ?
C9 C10 H10 120.0 . . ?
C5 C6 H6 119.5 . . ?
C5 C6 C7 121.0(3) . . ?
C7 C6 H6 119.5 . . ?
C7 C8 H8 120.3 . . ?
C9 C8 H8 120.3 . . ?
C9 C8 C7 119.5(3) . . ?
C20 C21 C22 116.9(3) . . ?
C20 C21 C24 122.7(6) . . ?
C22 C21 C24 120.4(5) . . ?
C3 C16 H16A 109.5 . . ?
C3 C16 H16B 109.5 . . ?
C3 C16 H16C 109.5 . . ?
H16A C16 H16B 109.5 . . ?
H16A C16 H16C 109.5 . . ?
H16B C16 H16C 109.5 . . ?
C12 C13 H13A 108.5 . . ?
C12 C13 H13B 108.5 . . ?
C12 C13 C14 115.1(3) . . ?
H13A C13 H13B 107.5 . . ?
C14 C13 H13A 108.5 . . ?
C14 C13 H13B 108.5 . . ?
C6 C7 H7 119.9 . . ?
C8 C7 C6 120.2(3) . . ?
C8 C7 H7 119.9 . . ?
C18 C19 H19 120.8 . . ?
C18 C19 C20 118.5(4) . . ?
C20 C19 H19 120.8 . . ?
C3 C17 H17A 109.5 . . ?
C3 C17 H17B 109.5 . . ?
C3 C17 H17C 109.5 . . ?
H17A C17 H17B 109.5 . . ?
H17A C17 H17C 109.5 . . ?
H17B C17 H17C 109.5 . . ?
C10 C9 H9 119.4 . . ?
C8 C9 C10 121.2(3) . . ?
C8 C9 H9 119.4 . . ?
C18 C23 H23 120.7 . . ?
C18 C23 C22 118.6(5) . . ?
C22 C23 H23 120.7 . . ?
C21 C20 C19 122.9(4) . . ?
C21 C20 H20 118.6 . . ?
C19 C20 H20 118.6 . . ?
C21 C22 C23 122.6(5) . . ?
C21 C22 H22 118.7 . . ?
C23 C22 H22 118.7 . . ?
C13 C14 H14A 107.3 . . ?
C13 C14 H14B 107.3 . . ?
H14A C14 H14B 106.9 . . ?
C15 C14 C13 120.3(6) . . ?
C15 C14 H14A 107.3 . . ?
C15 C14 H14B 107.3 . . ?
C14 C15 H15A 109.5 . . ?
C14 C15 H15B 109.5 . . ?
C14 C15 H15C 109.5 . . ?
H15A C15 H15B 109.5 . . ?
H15A C15 H15C 109.5 . . ?
H15B C15 H15C 109.5 . . ?
C21 C24 H24A 109.5 . . ?
C21 C24 H24B 109.5 . . ?
C21 C24 H24C 109.5 . . ?
H24A C24 H24B 109.5 . . ?
H24A C24 H24C 109.5 . . ?
H24B C24 H24C 109.5 . . ?

loop_
_geom_bond_atom_site_label_1
_geom_bond_atom_site_label_2
_geom_bond_distance
_geom_bond_site_symmetry_2
_geom_bond_publ_flag
S1 O1 1.429(3) . ?
S1 N3 1.645(2) . ?
S1 O2 1.421(2) . ?
S1 C18 1.761(3) . ?
N1 C1 1.479(3) . ?
N1 C4 1.281(3) . ?
N3 N2 1.410(4) . ?
N3 H3 0.91(3) . ?
N2 C12 1.281(4) . ?
C1 H1 0.9800 . ?
C1 C2 1.519(4) . ?
C1 C11 1.527(4) . ?
C4 C5 1.486(4) . ?
C4 C3 1.529(4) . ?
C5 C10 1.386(4) . ?
C5 C6 1.382(4) . ?
C12 C11 1.506(4) . ?
C12 C13 1.506(4) . ?
C3 C2 1.529(4) . ?
C3 C16 1.532(5) . ?
C3 C17 1.525(5) . ?
C18 C19 1.357(5) . ?
C18 C23 1.374(5) . ?
C2 H2A 0.9700 . ?
C2 H2B 0.9700 . ?
C11 H11A 0.9700 . ?
C11 H11B 0.9700 . ?
C10 H10 0.9300 . ?
C10 C9 1.391(4) . ?
C6 H6 0.9300 . ?
C6 C7 1.390(4) . ?
C8 H8 0.9300 . ?
C8 C7 1.364(5) . ?
C8 C9 1.356(6) . ?
C21 C20 1.357(7) . ?
C21 C22 1.359(8) . ?
C21 C24 1.508(5) . ?
C16 H16A 0.9600 . ?
C16 H16B 0.9600 . ?
C16 H16C 0.9600 . ?
C13 H13A 0.9700 . ?
C13 H13B 0.9700 . ?
C13 C14 1.513(6) . ?
C7 H7 0.9300 . ?
C19 H19 0.9300 . ?
C19 C20 1.390(6) . ?
C17 H17A 0.9600 . ?
C17 H17B 0.9600 . ?
C17 H17C 0.9600 . ?
C9 H9 0.9300 . ?
C23 H23 0.9300 . ?
C23 C22 1.385(7) . ?
C20 H20 0.9300 . ?
C22 H22 0.9300 . ?
C14 H14A 0.9700 . ?
C14 H14B 0.9700 . ?
C14 C15 1.380(9) . ?
C15 H15A 0.9600 . ?
C15 H15B 0.9600 . ?
C15 H15C 0.9600 . ?
C24 H24A 0.9600 . ?
C24 H24B 0.9600 . ?
C24 H24C 0.9600 . ?

loop_
_geom_torsion_atom_site_label_1
_geom_torsion_atom_site_label_2
_geom_torsion_atom_site_label_3
_geom_torsion_atom_site_label_4
_geom_torsion
_geom_torsion_site_symmetry_1
_geom_torsion_site_symmetry_2
_geom_torsion_site_symmetry_3
_geom_torsion_site_symmetry_4
_geom_torsion_publ_flag
S1 N3 N2 C12 178.5(2) . . . . ?
S1 C18 C19 C20 -179.0(3) . . . . ?
S1 C18 C23 C22 178.2(4) . . . . ?
N1 C1 C2 C3 -25.3(3) . . . . ?
N1 C1 C11 C12 74.4(3) . . . . ?
N1 C4 C5 C10 22.7(4) . . . . ?
N1 C4 C5 C6 -156.7(3) . . . . ?
N1 C4 C3 C2 -16.0(3) . . . . ?
N1 C4 C3 C16 99.6(3) . . . . ?
N1 C4 C3 C17 -133.8(3) . . . . ?
O1 S1 N3 N2 -175.79(19) . . . . ?
O1 S1 C18 C19 -148.7(3) . . . . ?
O1 S1 C18 C23 31.8(4) . . . . ?
N3 S1 C18 C19 99.7(3) . . . . ?
N3 S1 C18 C23 -79.8(4) . . . . ?
N3 N2 C12 C11 1.5(4) . . . . ?
N3 N2 C12 C13 -179.6(2) . . . . ?
O2 S1 N3 N2 55.7(2) . . . . ?
O2 S1 C18 C19 -17.0(3) . . . . ?
O2 S1 C18 C23 163.5(4) . . . . ?
N2 C12 C11 C1 -82.0(4) . . . . ?
N2 C12 C13 C14 -120.3(4) . . . . ?
C1 N1 C4 C5 -179.7(2) . . . . ?
C1 N1 C4 C3 0.3(3) . . . . ?
C4 N1 C1 C2 16.0(3) . . . . ?
C4 N1 C1 C11 139.1(2) . . . . ?
C4 C5 C10 C9 -179.0(3) . . . . ?
C4 C5 C6 C7 179.7(3) . . . . ?
C4 C3 C2 C1 24.0(3) . . . . ?
C5 C4 C3 C2 164.0(2) . . . . ?
C5 C4 C3 C16 -80.4(3) . . . . ?
C5 C4 C3 C17 46.2(4) . . . . ?
C5 C10 C9 C8 -0.4(6) . . . . ?
C5 C6 C7 C8 -1.0(5) . . . . ?
C12 C13 C14 C15 40.0(8) . . . . ?
C3 C4 C5 C10 -157.3(3) . . . . ?
C3 C4 C5 C6 23.3(4) . . . . ?
C18 S1 N3 N2 -60.5(2) . . . . ?
C18 C19 C20 C21 0.8(7) . . . . ?
C18 C23 C22 C21 1.0(9) . . . . ?
C2 C1 C11 C12 -167.5(2) . . . . ?
C11 C1 C2 C3 -147.5(2) . . . . ?
C11 C12 C13 C14 58.7(5) . . . . ?
C10 C5 C6 C7 0.3(5) . . . . ?
C6 C5 C10 C9 0.4(5) . . . . ?
C16 C3 C2 C1 -92.2(3) . . . . ?
C13 C12 C11 C1 99.2(3) . . . . ?
C7 C8 C9 C10 -0.3(6) . . . . ?
C19 C18 C23 C22 -1.3(7) . . . . ?
C17 C3 C2 C1 143.6(3) . . . . ?
C9 C8 C7 C6 0.9(6) . . . . ?
C23 C18 C19 C20 0.4(6) . . . . ?
C20 C21 C22 C23 0.1(8) . . . . ?
C22 C21 C20 C19 -1.0(7) . . . . ?
C24 C21 C20 C19 178.0(4) . . . . ?
C24 C21 C22 C23 -179.0(5) . . . . ?
